data_4504851
loop_
_publ_author_name
'Sun, Hao-Ling'
'Gao, Song'
'Ma, Bao-Qing'
'Su, Gang'
'Batten, Stuart R.'

_publ_section_title
;
 Structures and Magnetism of a Series Mn(II) Coordination Polymers
 Containing Pyrazine-Dioxide Derivatives and Different Anions
;
_journal_issue 1
_journal_name_full 'Crystal Growth &amp; Design'
_journal_page_first 269
_journal_paper_doi 10.1021/cg034223n
_journal_volume 5
_journal_year 2005
_chemical_formula_sum 'C10 H8 Mn N8 O2'
_chemical_formula_weight 327.18
_chemical_name_systematic
; 
 ? 
;
_space_group_IT_number 2
_symmetry_cell_setting triclinic
_symmetry_space_group_name_Hall '-P 1'
_symmetry_space_group_name_H-M 'P -1'
_atom_sites_solution_hydrogens geom
_atom_sites_solution_primary direct
_atom_sites_solution_secondary difmap
_audit_creation_method SHELXL-97
_cell_angle_alpha 70.180(6)
_cell_angle_beta 80.994(7)
_cell_angle_gamma 86.808(8)
_cell_formula_units_Z 1
_cell_length_a 6.5035(7)
_cell_length_b 7.2870(6)
_cell_length_c 7.5566(8)
_cell_measurement_reflns_used 6907
_cell_measurement_temperature 293(2)
_cell_measurement_theta_max 27.485
_cell_measurement_theta_min 3.395
_cell_volume 332.75(6)
_computing_cell_refinement 'HKL Scalepack (Otwinowski & Minor, 1997)'
_computing_data_collection 'KappaCCD (Nonius B. V., 1998)'
_computing_data_reduction 'HKL Denzo (Otwinowski & Minor, 1997) & maXus (Mackay et al., 1998)'
_computing_molecular_graphics 'Bruker SHELXTL V5.1 (Sheldrick, 1998)'
_computing_publication_material 'SHELXL-97 (Sheldrick, 1997)'
_computing_structure_refinement 'SHELXL-97 (Sheldrick, 1997)'
_computing_structure_solution 'SHELXS-97 (Sheldrick, 1990)'
_diffrn_ambient_temperature 293(2)
_diffrn_detector_area_resol_mean 0.76
_diffrn_measured_fraction_theta_full 0.970
_diffrn_measured_fraction_theta_max 0.970
_diffrn_measurement_device_type 'NONIUS KappaCCD'
_diffrn_measurement_method CCD
_diffrn_radiation_monochromator graphite
_diffrn_radiation_source 'fine-focus sealed tube'
_diffrn_radiation_type MoK\a
_diffrn_radiation_wavelength 0.71073
_diffrn_reflns_av_R_equivalents 0.0459
_diffrn_reflns_av_sigmaI/netI 0.0426
_diffrn_reflns_limit_h_max 8
_diffrn_reflns_limit_h_min -8
_diffrn_reflns_limit_k_max 9
_diffrn_reflns_limit_k_min -9
_diffrn_reflns_limit_l_max 9
_diffrn_reflns_limit_l_min -9
_diffrn_reflns_number 6285
_diffrn_reflns_theta_full 27.45
_diffrn_reflns_theta_max 27.45
_diffrn_reflns_theta_min 3.97
_exptl_absorpt_coefficient_mu 0.505
_exptl_absorpt_correction_T_max 0.985
_exptl_absorpt_correction_T_min 0.903
_exptl_absorpt_correction_type empirical
_exptl_absorpt_process_details '(Blessing, 1995, 1997)'
_exptl_crystal_colour 'orange red'
_exptl_crystal_density_diffrn 1.633
_exptl_crystal_density_method 'not measured'
_exptl_crystal_description block
_exptl_crystal_F_000 82.5
_exptl_crystal_size_max 0.1
_exptl_crystal_size_mid 0.1
_exptl_crystal_size_min 0.03
_refine_diff_density_max 0.493
_refine_diff_density_min -0.438
_refine_diff_density_rms 0.067
_refine_ls_extinction_method none
_refine_ls_goodness_of_fit_ref 1.465
_refine_ls_hydrogen_treatment mixed
_refine_ls_matrix_type full
_refine_ls_number_parameters 97
_refine_ls_number_reflns 1479
_refine_ls_number_restraints 0
_refine_ls_restrained_S_all 1.465
_refine_ls_R_factor_all 0.0523
_refine_ls_R_factor_gt 0.0398
_refine_ls_shift/su_max 0.000
_refine_ls_shift/su_mean 0.000
_refine_ls_structure_factor_coef Fsqd
_refine_ls_weighting_details 'calc w=1/[\s^2^(Fo^2^)+(0.0262P)^2^+0.0730P] where P=(Fo^2^+2Fc^2^)/3'
_refine_ls_weighting_scheme calc
_refine_ls_wR_factor_gt 0.0941
_refine_ls_wR_factor_ref 0.0971
_reflns_number_gt 1245
_reflns_number_total 1479
_reflns_threshold_expression >2sigma(I)
_cod_data_source_file cg034223nsi20031118_102631.cif
_cod_data_source_block 3-Mndca25dmpdo
_cod_original_cell_volume 332.75(3)
_cod_original_sg_symbol_H-M P-1
_cod_database_code 4504851

loop_
_symmetry_equiv_pos_as_xyz
'x, y, z'
'-x, -y, -z'

loop_
_atom_site_label
_atom_site_type_symbol
_atom_site_fract_x
_atom_site_fract_y
_atom_site_fract_z
_atom_site_U_iso_or_equiv
_atom_site_adp_type
_atom_site_occupancy
_atom_site_symmetry_multiplicity
_atom_site_calc_flag
_atom_site_refinement_flags
Mn1 Mn 0.0000 0.0000 0.0000 0.0305(2) Uani 1 2 d S
O1 O 0.0906(3) 0.3077(2) -0.1510(2) 0.0357(4) Uani 1 1 d .
N1 N 0.0440(3) 0.4023(3) -0.3214(3) 0.0283(4) Uani 1 1 d .
N2 N 0.1995(4) -0.0913(3) -0.2216(3) 0.0428(6) Uani 1 1 d .
N3 N 0.3516(4) -0.1790(3) -0.5001(3) 0.0390(5) Uani 1 1 d .
N4 N 0.2425(4) -0.0418(3) -0.8161(3) 0.0425(6) Uani 1 1 d .
C1 C -0.1302(4) 0.5145(3) -0.3422(3) 0.0294(5) Uani 1 1 d .
C2 C -0.2679(5) 0.5256(4) -0.1695(4) 0.0440(7) Uani 1 1 d .
H2A H -0.2099 0.4479 -0.0582 0.066 Uiso 1 1 calc R
H2B H -0.4035 0.4772 -0.1654 0.066 Uiso 1 1 calc R
H2C H -0.2793 0.6587 -0.1732 0.066 Uiso 1 1 calc R
C3 C 0.1714(4) 0.3883(3) -0.4753(3) 0.0303(5) Uani 1 1 d .
H3 H 0.2903 0.3112 -0.4580 0.036 Uiso 1 1 calc R
C4 C 0.2642(4) -0.1268(3) -0.3565(3) 0.0306(5) Uani 1 1 d .
C5 C 0.2882(4) -0.1004(3) -0.6656(3) 0.0301(5) Uani 1 1 d .

loop_
_atom_site_aniso_label
_atom_site_aniso_U_11
_atom_site_aniso_U_22
_atom_site_aniso_U_33
_atom_site_aniso_U_23
_atom_site_aniso_U_13
_atom_site_aniso_U_12
Mn1 0.0426(4) 0.0334(3) 0.0129(3) -0.0047(2) -0.0060(2) 0.0062(2)
O1 0.0537(11) 0.0332(9) 0.0173(8) -0.0016(7) -0.0143(8) 0.0048(8)
N1 0.0397(12) 0.0239(10) 0.0183(9) -0.0024(8) -0.0064(8) 0.0012(8)
N2 0.0540(15) 0.0480(14) 0.0237(12) -0.0117(10) -0.0023(10) 0.0101(11)
N3 0.0476(14) 0.0491(13) 0.0237(11) -0.0163(10) -0.0117(10) 0.0174(10)
N4 0.0504(14) 0.0488(14) 0.0293(12) -0.0121(10) -0.0127(11) 0.0057(11)
C1 0.0381(14) 0.0266(12) 0.0215(11) -0.0062(9) -0.0044(10) 0.0039(10)
C2 0.0537(18) 0.0447(16) 0.0267(13) -0.0085(12) 0.0016(12) 0.0129(13)
C3 0.0359(14) 0.0274(12) 0.0235(12) -0.0044(9) -0.0036(10) 0.0061(10)
C4 0.0345(14) 0.0312(13) 0.0236(13) -0.0052(10) -0.0072(11) 0.0038(10)
C5 0.0319(13) 0.0344(13) 0.0263(13) -0.0135(10) -0.0049(10) 0.0031(10)

loop_
_atom_type_symbol
_atom_type_description
_atom_type_scat_dispersion_real
_atom_type_scat_dispersion_imag
_atom_type_scat_source
C C 0.0033 0.0016 'International Tables Vol C Tables 4.2.6.8 and 6.1.1.4'
H H 0.0000 0.0000 'International Tables Vol C Tables 4.2.6.8 and 6.1.1.4'
N N 0.0061 0.0033 'International Tables Vol C Tables 4.2.6.8 and 6.1.1.4'
O O 0.0106 0.0060 'International Tables Vol C Tables 4.2.6.8 and 6.1.1.4'
Mn Mn 0.3368 0.7283 'International Tables Vol C Tables 4.2.6.8 and 6.1.1.4'

loop_
_geom_angle_atom_site_label_1
_geom_angle_atom_site_label_2
_geom_angle_atom_site_label_3
_geom_angle
_geom_angle_site_symmetry_1
_geom_angle_site_symmetry_3
N4 Mn1 N4 180.0 1_556 2_554
N4 Mn1 O1 91.55(7) 1_556 .
N4 Mn1 O1 88.45(7) 2_554 .
N4 Mn1 O1 88.45(7) 1_556 2
N4 Mn1 O1 91.55(7) 2_554 2
O1 Mn1 O1 180.0 . 2
N4 Mn1 N2 84.94(9) 1_556 2
N4 Mn1 N2 95.06(9) 2_554 2
O1 Mn1 N2 89.09(8) . 2
O1 Mn1 N2 90.91(8) 2 2
N4 Mn1 N2 95.06(9) 1_556 .
N4 Mn1 N2 84.94(9) 2_554 .
O1 Mn1 N2 90.91(8) . .
O1 Mn1 N2 89.09(8) 2 .
N2 Mn1 N2 180.00(14) 2 .
N1 O1 Mn1 121.44(14) . .
O1 N1 C3 119.5(2) . .
O1 N1 C1 120.1(2) . .
C3 N1 C1 120.4(2) . .
C4 N2 Mn1 164.6(2) . .
C4 N3 C5 119.5(2) . .
C5 N4 Mn1 148.5(2) . 1_554
N1 C1 C3 117.7(2) . 2_564
N1 C1 C2 119.0(2) . .
C3 C1 C2 123.3(2) 2_564 .
N1 C3 C1 121.8(2) . 2_564
N2 C4 N3 174.1(3) . .
N4 C5 N3 174.6(3) . .

loop_
_geom_bond_atom_site_label_1
_geom_bond_atom_site_label_2
_geom_bond_distance
_geom_bond_site_symmetry_2
Mn1 N4 2.204(2) 1_556
Mn1 N4 2.204(2) 2_554
Mn1 O1 2.2088(16) .
Mn1 O1 2.2088(16) 2
Mn1 N2 2.215(2) 2
Mn1 N2 2.215(2) .
O1 N1 1.312(2) .
N1 C3 1.349(3) .
N1 C1 1.357(3) .
N2 C4 1.147(3) .
N3 C4 1.307(3) .
N3 C5 1.308(3) .
N4 C5 1.151(3) .
N4 Mn1 2.204(2) 1_554
C1 C3 1.381(3) 2_564
C1 C2 1.486(3) .
C3 C1 1.381(3) 2_564
